data_2012203
loop_
_publ_author_name
'Johansson, Maria H.'
'Oskarsson, \%Ake'
'L\"ovqvist, Karin'
'Kiriakidou, Fotini'
'Kapoor, Pramesh'

_publ_section_title
;
 <i>Cis</i>- and <i>trans</i>-influences in [PtCl~2~(SPh~2~)~2~]
;
_journal_issue 9
_journal_name_full 'Acta Crystallographica Section C'
_journal_page_first 1053
_journal_page_last 1055
_journal_paper_doi 10.1107/S010827010100960X
_journal_volume 57
_journal_year 2001
_chemical_formula_iupac '[PtCl2 (C12 H10 S)2 ]'
_chemical_formula_moiety 'C24 H20 Cl2 Pt S2'
_chemical_formula_sum 'C24 H20 Cl2 Pt S2'
_chemical_formula_weight 638.51
_chemical_name_systematic
;
 cis-dichlorobis(diphenylsulfide)platinum(II)
;
_space_group_IT_number 61
_symmetry_cell_setting orthorhombic
_symmetry_space_group_name_Hall '-P 2ac 2ab'
_symmetry_space_group_name_H-M 'P b c a'
_audit_creation_method SHELXL-97
_cell_angle_alpha 90.00
_cell_angle_beta 90.00
_cell_angle_gamma 90.00
_cell_formula_units_Z 8
_cell_length_a 10.281(2)
_cell_length_b 17.244(3)
_cell_length_c 26.382(5)
_cell_measurement_reflns_used 5997
_cell_measurement_temperature 293(2)
_cell_measurement_theta_max 29
_cell_measurement_theta_min 2
_cell_volume 4677.1(15)
_computing_cell_refinement 'SAINT (Bruker, 1995)'
_computing_data_collection 'SMART (Bruker, 1995)'
_computing_data_reduction SAINT
_computing_molecular_graphics 'Diamond (Brandenburg, 2000)'
_computing_publication_material SHELXL97
_computing_structure_refinement 'SHELXL97 (Sheldrick, 1997)'
_computing_structure_solution 'SHELXS97 (Sheldrick, 1997)'
_diffrn_ambient_temperature 293(2)
_diffrn_detector_area_resol_mean 512
_diffrn_measured_fraction_theta_full 1.000
_diffrn_measured_fraction_theta_max 1.000
_diffrn_measurement_device_type 'Bruker SMART CCD'
_diffrn_measurement_method '\w scans'
_diffrn_radiation_monochromator graphite
_diffrn_radiation_source 'rotating anode'
_diffrn_radiation_type MoK\a
_diffrn_radiation_wavelength .71073
_diffrn_reflns_av_R_equivalents .0639
_diffrn_reflns_av_sigmaI/netI .0356
_diffrn_reflns_limit_h_max 13
_diffrn_reflns_limit_h_min -12
_diffrn_reflns_limit_k_max 22
_diffrn_reflns_limit_k_min -22
_diffrn_reflns_limit_l_max 35
_diffrn_reflns_limit_l_min -33
_diffrn_reflns_number 32399
_diffrn_reflns_theta_full 28.28
_diffrn_reflns_theta_max 28.28
_diffrn_reflns_theta_min 1.54
_exptl_absorpt_coefficient_mu 6.416
_exptl_absorpt_correction_T_max .831
_exptl_absorpt_correction_T_min .446
_exptl_absorpt_correction_type empirical
_exptl_absorpt_process_details '(SADABS; Sheldrick, 1996)'
_exptl_crystal_colour yellow
_exptl_crystal_density_diffrn 1.814
_exptl_crystal_density_method 'not measured'
_exptl_crystal_description plate
_exptl_crystal_F_000 2464
_exptl_crystal_size_max .15
_exptl_crystal_size_mid .13
_exptl_crystal_size_min .03
_refine_diff_density_max 1.708
_refine_diff_density_min -1.084
_refine_ls_extinction_method none
_refine_ls_goodness_of_fit_ref 1.157
_refine_ls_hydrogen_treatment constr
_refine_ls_matrix_type full
_refine_ls_number_parameters 262
_refine_ls_number_reflns 5802
_refine_ls_number_restraints 0
_refine_ls_restrained_S_all 1.157
_refine_ls_R_factor_all .0759
_refine_ls_R_factor_gt .0454
_refine_ls_shift/su_max .001
_refine_ls_shift/su_mean .000
_refine_ls_structure_factor_coef Fsqd
_refine_ls_weighting_details 'calc w = 1/[\s^2^(Fo^2^)+(0.0309P)^2^+15.3500P] where P=(Fo^2^+2Fc^2^)/3'
_refine_ls_weighting_scheme calc
_refine_ls_wR_factor_ref .1061
_reflns_number_gt 4144
_reflns_number_total 5802
_reflns_threshold_expression I>2\s(I)
_cod_data_source_file gd1157.cif
_cod_data_source_block I
_cod_depositor_comments
;
The following automatic conversions were performed:
'_symmetry_cell_setting' value 'Orthorhombic' changed to 'orthorhombic'
according to '/home/saulius/struct/CIF-dictionaries/cif_core.dic'
dictionary named 'cif_core.dic' version 2.4.1 from
2010-06-29.

'_geom_bond_publ_flag' value 'Yes' changed to 'yes' according
to '/home/saulius/struct/CIF-dictionaries/cif_core.dic' dictionary named
'cif_core.dic' version 2.4.1 from 2010-06-29 (8 times).

Automatic conversion script
Id: cif_fix_enum 1527 2010-12-29 10:47:43Z saulius 

The following automatic conversions were performed:

'_symmetry_cell_setting' value 'Orthorhombic' changed to
'orthorhombic' according to
/home/saulius/struct/CIF-dictionaries/cif_core.dic dictionary named
'cif_core.dic' version 2.4.1 from 2010-06-29.

'_geom_bond_publ_flag'
value 'Yes' changed to 'yes' according to
/home/saulius/struct/CIF-dictionaries/cif_core.dic dictionary named
'cif_core.dic' version 2.4.1 from 2010-06-29 (8
times).

'_geom_angle_publ_flag' value 'Yes' changed to 'yes'
according to /home/saulius/struct/CIF-dictionaries/cif_core.dic
dictionary named 'cif_core.dic' version 2.4.1 from 2010-06-29 (20
times).

Automatic conversion script
Id: cif_fix_values 1715 2011-07-08 13:25:40Z adriana 
;
_cod_original_cell_volume 4676.9(16)
_cod_original_sg_symbol_H-M 'Pb c a'
_cod_database_code 2012203
_cod_database_fobs_code 2012203

loop_
_symmetry_equiv_pos_as_xyz
'x, y, z'
'-x+1/2, -y, z+1/2'
'-x, y+1/2, -z+1/2'
'x+1/2, -y+1/2, -z'
'-x, -y, -z'
'x-1/2, y, -z-1/2'
'x, -y-1/2, z-1/2'
'-x-1/2, y-1/2, z'

loop_
_atom_site_label
_atom_site_fract_x
_atom_site_fract_y
_atom_site_fract_z
_atom_site_U_iso_or_equiv
_atom_site_adp_type
_atom_site_calc_flag
_atom_site_refinement_flags
_atom_site_occupancy
_atom_site_disorder_assembly
_atom_site_disorder_group
_atom_site_type_symbol
Pt1 .54809(2) .041713(16) .109699(10) .04797(10) Uani d . 1 . . Pt
Cl1 .5181(2) .17423(12) .11908(9) .0739(6) Uani d . 1 . . Cl
Cl2 .32932(18) .02004(14) .11951(9) .0756(6) Uani d . 1 . . Cl
S1 .59436(17) -.08727(10) .10366(7) .0534(4) Uani d . 1 . . S
S2 .75958(17) .07588(10) .09557(6) .0485(4) Uani d . 1 . . S
C111 .4601(6) -.1448(4) .0828(3) .0495(15) Uani d . 1 . . C
C112 .3836(7) -.1871(5) .1149(3) .068(2) Uani d . 1 . . C
H112 .3948 -.1835 .1498 .082 Uiso calc R 1 . . H
C113 .2889(8) -.2354(5) .0947(3) .074(2) Uani d . 1 . . C
H113 .2388 -.2659 .1162 .088 Uiso calc R 1 . . H
C114 .2685(8) -.2389(5) .0444(4) .072(2) Uani d . 1 . . C
H114 .2027 -.2702 .0314 .086 Uiso calc R 1 . . H
C115 .3445(10) -.1966(5) .0125(3) .078(3) Uani d . 1 . . C
H115 .3312 -.2000 -.0222 .093 Uiso calc R 1 . . H
C116 .4414(9) -.1484(5) .0310(3) .069(2) Uani d . 1 . . C
H116 .4926 -.1192 .0091 .083 Uiso calc R 1 . . H
C121 .6213(7) -.1204(4) .1669(3) .062(2) Uani d . 1 . . C
C122 .7171(8) -.1764(5) .1723(4) .086(3) Uani d . 1 . . C
H122 .7636 -.1946 .1445 .103 Uiso calc R 1 . . H
C123 .7407(13) -.2040(8) .2200(7) .134(6) Uani d . 1 . . C
H123 .8041 -.2418 .2245 .161 Uiso calc R 1 . . H
C124 .6734(17) -.1776(9) .2614(5) .140(6) Uani d . 1 . . C
H124 .6917 -.1967 .2936 .168 Uiso calc R 1 . . H
C125 .5794(14) -.1227(8) .2546(5) .118(4) Uani d . 1 . . C
H125 .5339 -.1044 .2826 .142 Uiso calc R 1 . . H
C126 .5498(10) -.0935(6) .2068(3) .082(3) Uani d . 1 . . C
H126 .4841 -.0571 .2022 .098 Uiso calc R 1 . . H
C211 .8472(6) -.0029(4) .0681(3) .0445(14) Uani d . 1 . . C
C212 .8198(7) -.0183(4) .0183(3) .0559(17) Uani d . 1 . . C
H212 .7604 .0123 .0007 .067 Uiso calc R 1 . . H
C213 .8803(8) -.0789(5) -.0056(3) .070(2) Uani d . 1 . . C
H213 .8608 -.0901 -.0392 .083 Uiso calc R 1 . . H
C214 .9695(8) -.1232(5) .0199(4) .077(3) Uani d . 1 . . C
H214 1.0117 -.1636 .0034 .093 Uiso calc R 1 . . H
C215 .9961(8) -.1077(5) .0694(4) .076(2) Uani d . 1 . . C
H215 1.0563 -.1382 .0866 .091 Uiso calc R 1 . . H
C216 .9350(7) -.0472(4) .0948(3) .064(2) Uani d . 1 . . C
H216 .9528 -.0369 .1287 .077 Uiso calc R 1 . . H
C221 .8409(6) .0916(4) .1540(2) .0492(15) Uani d . 1 . . C
C222 .9590(8) .1300(5) .1523(3) .074(2) Uani d . 1 . . C
H222 .9930 .1462 .1214 .089 Uiso calc R 1 . . H
C223 1.0253(9) .1439(6) .1962(4) .090(3) Uani d . 1 . . C
H223 1.1062 .1680 .1953 .108 Uiso calc R 1 . . H
C224 .9724(10) .1222(5) .2416(4) .084(3) Uani d . 1 . . C
H224 1.0167 .1331 .2715 .100 Uiso calc R 1 . . H
C225 .8560(9) .0851(6) .2436(3) .079(2) Uani d . 1 . . C
H225 .8209 .0709 .2747 .094 Uiso calc R 1 . . H
C226 .7896(7) .0684(5) .1992(3) .0626(19) Uani d . 1 . . C
H226 .7110 .0418 .2003 .075 Uiso calc R 1 . . H

loop_
_atom_site_aniso_label
_atom_site_aniso_U_11
_atom_site_aniso_U_22
_atom_site_aniso_U_33
_atom_site_aniso_U_12
_atom_site_aniso_U_13
_atom_site_aniso_U_23
Pt1 .04323(14) .05905(16) .04163(15) .01396(11) -.00095(11) .00426(12)
Cl1 .0760(13) .0656(12) .0800(14) .0296(10) .0047(10) .0033(10)
Cl2 .0427(9) .1050(16) .0791(14) .0149(10) -.0016(9) -.0104(12)
S1 .0427(8) .0555(10) .0621(11) .0029(7) .0060(8) .0043(9)
S2 .0501(9) .0500(9) .0453(9) .0078(7) .0011(7) .0056(7)
C111 .050(4) .053(4) .046(4) .010(3) .000(3) -.002(3)
C112 .053(4) .096(6) .056(5) -.005(4) .008(4) -.002(4)
C113 .056(5) .092(6) .073(6) -.014(4) .000(4) .000(5)
C114 .061(5) .068(5) .086(6) .011(4) -.021(5) -.011(5)
C115 .101(7) .075(5) .058(5) .017(5) -.027(5) -.008(4)
C116 .089(6) .060(5) .058(5) .010(4) -.002(4) .007(4)
C121 .049(4) .061(4) .077(5) -.011(3) -.019(4) .017(4)
C122 .062(5) .071(5) .124(8) .003(4) -.025(5) .019(6)
C123 .106(9) .121(10) .176(14) -.013(8) -.077(10) .073(11)
C124 .164(15) .151(13) .104(10) -.042(11) -.079(10) .064(10)
C125 .147(11) .132(10) .076(7) -.033(9) -.026(7) .025(7)
C126 .093(6) .093(6) .060(5) -.009(5) -.008(5) .016(5)
C211 .041(3) .043(3) .050(4) .001(3) .006(3) .004(3)
C212 .048(4) .064(4) .055(4) -.008(3) .001(3) -.003(3)
C213 .064(5) .077(5) .068(5) -.011(4) .015(4) -.018(4)
C214 .068(5) .058(5) .106(8) -.004(4) .018(5) -.025(5)
C215 .062(5) .068(5) .098(7) .018(4) -.003(5) .002(5)
C216 .062(5) .063(4) .067(5) .014(4) .002(4) .009(4)
C221 .050(4) .055(4) .043(4) .010(3) -.003(3) .001(3)
C222 .078(5) .091(6) .053(5) -.012(5) -.004(4) -.002(4)
C223 .076(6) .114(8) .081(7) -.026(6) -.011(5) -.005(6)
C224 .091(7) .091(6) .069(6) .014(6) -.025(5) -.015(5)
C225 .084(6) .105(7) .047(5) .024(6) .000(4) .006(5)
C226 .055(4) .082(5) .051(4) .004(4) -.001(3) .003(4)

loop_
_atom_type_symbol
_atom_type_description
_atom_type_scat_dispersion_real
_atom_type_scat_dispersion_imag
_atom_type_scat_source
C C .0033 .0016 'International Tables Vol C Tables 4.2.6.8 and 6.1.1.4'
H H .0000 .0000 'International Tables Vol C Tables 4.2.6.8 and 6.1.1.4'
S S .1246 .1234 'International Tables Vol C Tables 4.2.6.8 and 6.1.1.4'
Cl Cl .1484 .1585 'International Tables Vol C Tables 4.2.6.8 and 6.1.1.4'
Pt Pt -1.7033 8.3905 'International Tables Vol C Tables 4.2.6.8 and 6.1.1.4'

loop_
_geom_angle_atom_site_label_1
_geom_angle_atom_site_label_2
_geom_angle_atom_site_label_3
_geom_angle
_geom_angle_publ_flag
S1 Pt1 S2 92.39(6) yes
S1 Pt1 Cl1 175.16(7) yes
S1 Pt1 Cl2 93.06(7) yes
S2 Pt1 Cl1 83.68(7) yes
S2 Pt1 Cl2 173.62(7) yes
Cl1 Pt1 Cl2 91.03(8) yes
Pt1 S1 C111 113.7(2) yes
Pt1 S1 C121 106.2(3) yes
Pt1 S2 C211 110.5(2) yes
Pt1 S2 C221 110.3(2) yes
C111 S1 C121 103.3(3) yes
C211 S2 C221 103.4(3) yes
C112 C111 C116 120.6(7) ?
S1 C111 C112 123.3(6) yes
S1 C111 C116 116.0(6) yes
C111 C112 C113 119.0(8) ?
C114 C113 C112 121.1(8) ?
C113 C114 C115 119.7(8) ?
C114 C115 C116 121.2(8) ?
C111 C116 C115 118.4(8) ?
C126 C121 C122 122.7(9) ?
S1 C121 C122 115.4(8) yes
S1 C121 C126 121.9(6) yes
C123 C122 C121 117.6(12) ?
C122 C123 C124 121.9(13) ?
C125 C124 C123 118.9(12) ?
C124 C125 C126 121.7(13) ?
C121 C126 C125 117.2(11) ?
C212 C211 C216 121.3(7) ?
S2 C211 C212 115.7(5) yes
S2 C211 C216 123.0(6) yes
C211 C212 C213 119.6(7) ?
C214 C213 C212 120.3(8) ?
C215 C214 C213 119.8(8) ?
C214 C215 C216 121.2(8) ?
C211 C216 C215 117.8(8) ?
C226 C221 C222 120.6(7) ?
S2 C221 C222 117.2(6) yes
S2 C221 C226 122.2(6) yes
C223 C222 C221 119.5(8) ?
C224 C223 C222 119.8(9) ?
C225 C224 C223 120.9(8) ?
C224 C225 C226 119.9(8) ?
C221 C226 C225 119.1(8) ?
C111 C112 H112 120.51 ?
C113 C112 H112 120.51 ?
C112 C113 H113 119.47 ?
C114 C113 H113 119.47 ?
C113 C114 H114 120.15 ?
C115 C114 H114 120.15 ?
C114 C115 H115 119.41 ?
C116 C115 H115 119.41 ?
C115 C116 H116 120.81 ?
C111 C116 H116 120.81 ?
C121 C122 H122 121.22 ?
C123 C122 H122 121.22 ?
C122 C123 H123 119.04 ?
C124 C123 H123 119.04 ?
C123 C124 H124 120.56 ?
C125 C124 H124 120.56 ?
C124 C125 H125 119.17 ?
C126 C125 H125 119.17 ?
C125 C126 H126 121.39 ?
C121 C126 H126 121.39 ?
C211 C212 H212 120.18 ?
C213 C212 H212 120.18 ?
C212 C213 H213 119.87 ?
C214 C213 H213 119.87 ?
C213 C214 H214 120.09 ?
C215 C214 H214 120.09 ?
C214 C215 H215 119.41 ?
C216 C215 H215 119.41 ?
C215 C216 H216 121.09 ?
C211 C216 H216 121.09 ?
C221 C222 H222 120.23 ?
C223 C222 H222 120.23 ?
C222 C223 H223 120.11 ?
C224 C223 H223 120.11 ?
C223 C224 H224 119.53 ?
C225 C224 H224 119.53 ?
C224 C225 H225 120.03 ?
C226 C225 H225 120.03 ?
C225 C226 H226 120.44 ?
C221 C226 H226 120.44 ?

loop_
_geom_bond_atom_site_label_1
_geom_bond_atom_site_label_2
_geom_bond_site_symmetry_2
_geom_bond_distance
_geom_bond_publ_flag
Pt1 S1 . 2.2801(19) yes
Pt1 S2 . 2.2832(18) yes
Pt1 Cl1 . 2.319(2) yes
Pt1 Cl2 . 2.295(2) yes
S1 C111 . 1.787(7) yes
S1 C121 . 1.785(8) yes
S2 C211 . 1.785(6) yes
S2 C221 . 1.776(7) yes
C111 C112 . 1.368(10) ?
C111 C116 . 1.379(10) ?
C112 C113 . 1.389(11) ?
C113 C114 . 1.345(12) ?
C114 C115 . 1.360(12) ?
C115 C116 . 1.385(12) ?
C121 C126 . 1.364(12) ?
C121 C122 . 1.387(11) ?
C122 C123 . 1.366(16) ?
C123 C124 . 1.37(2) ?
C124 C125 . 1.364(19) ?
C125 C126 . 1.393(14) ?
C211 C212 . 1.370(9) ?
C211 C216 . 1.376(10) ?
C212 C213 . 1.370(10) ?
C213 C214 . 1.370(12) ?
C214 C215 . 1.360(13) ?
C215 C216 . 1.391(11) ?
C221 C226 . 1.364(10) ?
C221 C222 . 1.383(10) ?
C222 C223 . 1.367(12) ?
C223 C224 . 1.366(13) ?
C224 C225 . 1.358(13) ?
C225 C226 . 1.385(11) ?
C112 H112 . .93 ?
C113 H113 . .93 ?
C114 H114 . .93 ?
C115 H115 . .93 ?
C116 H116 . .93 ?
C122 H122 . .93 ?
C123 H123 . .93 ?
C124 H124 . .93 ?
C125 H125 . .93 ?
C126 H126 . .93 ?
C212 H212 . .93 ?
C213 H213 . .93 ?
C214 H214 . .93 ?
C215 H215 . .93 ?
C216 H216 . .93 ?
C222 H222 . .93 ?
C223 H223 . .93 ?
C224 H224 . .93 ?
C225 H225 . .93 ?
C226 H226 . .93 ?

loop_
_geom_torsion_atom_site_label_1
_geom_torsion_atom_site_label_2
_geom_torsion_atom_site_label_3
_geom_torsion_atom_site_label_4
_geom_torsion
_geom_torsion_publ_flag
S1 Pt1 S2 C211 17.8(2) yes
S1 Pt1 S2 C221 -95.9(3) yes
S2 Pt1 S1 C111 -152.6(3) yes
S2 Pt1 S1 C121 94.5(3) yes
Pt1 S1 C111 C112 -100.3(6) yes
Pt1 S1 C111 C116 83.6(6) ?
Pt1 S1 C121 C122 -143.9(5) yes
Pt1 S1 C121 C126 37.7(7) ?
Pt1 S2 C211 C212 73.4(5) yes
Pt1 S2 C211 C216 -105.3(6) ?
Pt1 S2 C221 C222 -165.1(5) yes
Pt1 S2 C221 C226 13.8(7) ?
Cl1 Pt1 S1 C111 171.8(8) ?
Cl1 Pt1 S1 C121 58.9(9) ?
Cl2 Pt1 S1 C111 24.2(3) ?
Cl2 Pt1 S1 C121 -88.8(3) ?
Cl1 Pt1 S2 C211 -165.1(2) ?
Cl1 Pt1 S2 C221 81.2(2) ?
Cl2 Pt1 S2 C211 -130.9(7) ?
Cl2 Pt1 S2 C221 115.3(7) ?
